data_4023982
loop_
_publ_author_name
'Mercedes Amat'
'Mar\'ia M. M. Santos'
'Oriol Bassas'
'N\'uria Llor'
'Carmen Escolano'
'Arantxa G\'omez-Esqu\'e'
'Elies Molins'
'Steven M. Allin'
'Vickie McKee'
'Joan Bosch'

_publ_section_title
;
 Straightforward Methodology for the Enantioselective Synthesis of
 Benzo[a]- and Indolo[2,3-a]quinolizidines
;
_journal_name_full 'Journal of Organic Chemistry'
_journal_page_first 5193
_journal_page_last 5201
_journal_paper_doi 10.1021/jo070539g
_journal_volume 72
_journal_year 2007
_chemical_absolute_configuration syn
_chemical_formula_sum 'C18 H25 N O4'
_chemical_formula_weight 319.39
_chemical_name_systematic
;
 ?
;
_space_group_IT_number 19
_symmetry_cell_setting orthorhombic
_symmetry_space_group_name_Hall 'P 2ac 2ab'
_symmetry_space_group_name_H-M 'P 21 21 21'
_atom_sites_solution_hydrogens geom
_atom_sites_solution_primary direct
_atom_sites_solution_secondary difmap
_audit_conform_dict_location ftp://ftp.iucr.org/pub/cif_core.dic
_audit_conform_dict_name cif_core.dic
_audit_conform_dict_version 2.2
_audit_creation_date 2005-01-31T20:24:28-00:00
_audit_creation_method 'WinGX routine CIF_UPDATE'
_cell_angle_alpha 90
_cell_angle_beta 90
_cell_angle_gamma 90
_cell_formula_units_Z 4
_cell_length_a 7.1963(12)
_cell_length_b 14.2686(13)
_cell_length_c 16.3513(10)
_cell_measurement_temperature 293(2)
_cell_volume 1679.0(3)
_computing_cell_refinement 'CAD4 Express (Enraf Nonius, 1994)'
_computing_data_collection 'CAD4 Express (Enraf Nonius, 1994)'
_computing_data_reduction 'XCAD4 (Harms & Wocadlo, 1995)'
_computing_structure_refinement 'SHELXL-97 (Sheldrick, 1997)'
_diffrn_ambient_temperature 293(2)
_diffrn_detector 'scintillation LiI'
_diffrn_detector_dtime 1.195
_diffrn_measured_fraction_theta_full 1
_diffrn_measured_fraction_theta_max 1
_diffrn_measurement_device '\k-geometry diffractometer'
_diffrn_measurement_device_type 'Enraf Nonius CAD4'
_diffrn_measurement_method 'non-profiled omega/2theta scans'
_diffrn_orient_matrix_type
;
  x-axis points to radiation source
  the matrix is specified in reciprocal space
;
_diffrn_orient_matrix_UB_11 0.002103
_diffrn_orient_matrix_UB_12 -0.038661
_diffrn_orient_matrix_UB_13 0.050983
_diffrn_orient_matrix_UB_21 0.010194
_diffrn_orient_matrix_UB_22 0.058346
_diffrn_orient_matrix_UB_23 0.033624
_diffrn_orient_matrix_UB_31 -0.138636
_diffrn_orient_matrix_UB_32 0.003722
_diffrn_orient_matrix_UB_33 0.003243
_diffrn_radiation_monochromator graphite
_diffrn_radiation_probe x-ray
_diffrn_radiation_type MoK\a
_diffrn_radiation_wavelength 0.71073
_diffrn_reflns_av_unetI/netI 0.0362
_diffrn_reflns_limit_h_max 0
_diffrn_reflns_limit_h_min -11
_diffrn_reflns_limit_k_max 21
_diffrn_reflns_limit_k_min 0
_diffrn_reflns_limit_l_max 25
_diffrn_reflns_limit_l_min 0
_diffrn_reflns_number 3563
_diffrn_reflns_theta_full 33.02
_diffrn_reflns_theta_max 33.02
_diffrn_reflns_theta_min 2.49
_diffrn_source 'Enraf Nonius FR590'
_diffrn_standards_decay_% 0
_diffrn_standards_interval_count 138
_diffrn_standards_interval_time 120
_diffrn_standards_number 3
_exptl_absorpt_coefficient_mu 0.089
_exptl_absorpt_correction_T_max 0.999
_exptl_absorpt_correction_T_min 0.8502
_exptl_absorpt_correction_type psi-scan
_exptl_absorpt_process_details
;
North A.C.T., Phillips D.C. & Mathews F.S. (1968) Acta. Cryst. A24, 351
        Number of psi-scan sets used was   7
        Theta correction was applied.
        Averaged transmission function was used.
        No Fourier smoothing was applied.
;
_exptl_crystal_density_diffrn 1.264
_exptl_crystal_density_method 'not measured'
_exptl_crystal_F_000 688
_refine_diff_density_max 0.328
_refine_diff_density_min -0.217
_refine_diff_density_rms 0.049
_refine_ls_abs_structure_details 'Flack H D (1983), Acta Cryst. A39, 876-881'
_refine_ls_abs_structure_Flack -0.6(14)
_refine_ls_extinction_coef 0.020(3)
_refine_ls_extinction_expression Fc^*^=kFc[1+0.001xFc^2^\l^3^/sin(2\q)]^-1/4^
_refine_ls_extinction_method SHELXL
_refine_ls_goodness_of_fit_ref 1.019
_refine_ls_hydrogen_treatment mixed
_refine_ls_matrix_type full
_refine_ls_number_parameters 213
_refine_ls_number_reflns 3563
_refine_ls_number_restraints 0
_refine_ls_restrained_S_all 1.019
_refine_ls_R_factor_all 0.1002
_refine_ls_R_factor_gt 0.0451
_refine_ls_shift/su_max 0
_refine_ls_shift/su_mean 0
_refine_ls_structure_factor_coef Fsqd
_refine_ls_weighting_details 'calc w=1/[\s^2^(Fo^2^)+(0.0917P)^2^+0.0590P] where P=(Fo^2^+2Fc^2^)/3'
_refine_ls_weighting_scheme calc
_refine_ls_wR_factor_gt 0.1257
_refine_ls_wR_factor_ref 0.1492
_reflns_number_gt 2357
_reflns_number_total 3563
_reflns_threshold_expression >2sigma(I)
_cod_data_source_file jo070539grom20070315_094422.cif
_cod_data_source_block jb45
_cod_depositor_comments
;
The following automatic conversions were performed:

'_symmetry_cell_setting' tag value 'orthrhombic' was replaced with
'orthorhombic' value.

Automatic conversion script
Id: cif_fix_values 1646 2011-03-28 12:23:43Z adriana 
;
_cod_database_code 4023982
_exptl_absorpt_factor_mur 0
_exptl_absorpt_correction_t_ave 0.9428
_diffrn_standards_decay_corr_max 1
_diffrn_standards_decay_corr_min 1

loop_
_symmetry_equiv_pos_as_xyz
'x, y, z'
'-x+1/2, -y, z+1/2'
'x+1/2, -y+1/2, -z'
'-x, y+1/2, -z+1/2'

loop_
_atom_site_label
_atom_site_type_symbol
_atom_site_fract_x
_atom_site_fract_y
_atom_site_fract_z
_atom_site_U_iso_or_equiv
_atom_site_adp_type
_atom_site_occupancy
_atom_site_symmetry_multiplicity
_atom_site_calc_flag
_atom_site_refinement_flags
_atom_site_disorder_assembly
_atom_site_disorder_group
C1 C 0.5319(3) 0.08636(13) 0.17601(10) 0.0344(4) Uani 1 1 d . . .
H1 H 0.4528 0.1402 0.1627 0.041 Uiso 1 1 calc R . .
C1A C 0.7178(3) 0.12425(16) 0.20904(13) 0.0457(5) Uani 1 1 d . . .
H1A1 H 0.7821 0.0742 0.2375 0.055 Uiso 1 1 calc R . .
H1A2 H 0.7947 0.1434 0.1633 0.055 Uiso 1 1 calc R . .
C1B C 0.6944(4) 0.2059(2) 0.26629(19) 0.0721(8) Uani 1 1 d . . .
H1B1 H 0.6509 0.2594 0.2362 0.108 Uiso 1 1 calc R . .
H1B2 H 0.8117 0.2204 0.2912 0.108 Uiso 1 1 calc R . .
H1B3 H 0.6058 0.1901 0.3079 0.108 Uiso 1 1 calc R . .
C2 C 0.4291(3) 0.02643(14) 0.23784(13) 0.0434(4) Uani 1 1 d . . .
H2A H 0.4131 0.0609 0.2885 0.052 Uiso 1 1 calc R . .
H2B H 0.4999 -0.0299 0.2495 0.052 Uiso 1 1 calc R . .
C3 C 0.2406(3) 0.00052(16) 0.20255(14) 0.0458(5) Uani 1 1 d . . .
H3A H 0.1774 -0.0412 0.2402 0.055 Uiso 1 1 calc R . .
H3B H 0.166 0.0568 0.1972 0.055 Uiso 1 1 calc R . .
C4 C 0.2556(3) -0.04655(13) 0.12008(13) 0.0398(4) Uani 1 1 d . . .
C6 C 0.4370(3) -0.09398(12) 0.00227(11) 0.0368(4) Uani 1 1 d . . .
H6 H 0.3221 -0.0862 -0.0292 0.044 Uiso 1 1 calc R . .
C7 C 0.5974(4) -0.05776(13) -0.04991(13) 0.0437(5) Uani 1 1 d . . .
H7A H 0.7138 -0.0807 -0.0277 0.052 Uiso 1 1 calc R . .
H7B H 0.585 -0.082 -0.1051 0.052 Uiso 1 1 calc R . .
C7A C 0.6023(3) 0.04703(12) -0.05277(11) 0.0358(4) Uani 1 1 d . . .
C8 C 0.6207(3) 0.09849(13) -0.12479(11) 0.0376(4) Uani 1 1 d . . .
H8 H 0.6289 0.0672 -0.1745 0.045 Uiso 1 1 calc R . .
C9 C 0.6270(3) 0.19543(14) -0.12339(11) 0.0363(4) Uani 1 1 d . . .
C10 C 0.6083(3) 0.24239(13) -0.04815(12) 0.0345(4) Uani 1 1 d . . .
C11 C 0.5891(3) 0.19103(12) 0.02336(11) 0.0331(4) Uani 1 1 d . . .
H11 H 0.578 0.2221 0.0731 0.04 Uiso 1 1 calc R . .
C11A C 0.5862(3) 0.09292(13) 0.02165(11) 0.0328(3) Uani 1 1 d . . .
C11B C 0.5659(3) 0.03118(12) 0.09679(10) 0.0328(3) Uani 1 1 d . . .
H11B H 0.6829 -0.0031 0.1035 0.039 Uiso 1 1 calc R . .
C61 C 0.4592(3) -0.19816(13) 0.02147(12) 0.0423(4) Uani 1 1 d . . .
H61A H 0.5808 -0.2103 0.0447 0.051 Uiso 1 1 calc R . .
H61B H 0.3654 -0.2182 0.0603 0.051 Uiso 1 1 calc R . .
C91 C 0.6859(4) 0.20761(19) -0.26599(13) 0.0544(6) Uani 1 1 d . . .
H91A H 0.7973 0.1709 -0.2616 0.082 Uiso 1 1 calc R . .
H91B H 0.7018 0.2544 -0.3076 0.082 Uiso 1 1 calc R . .
H91C H 0.5838 0.1676 -0.2803 0.082 Uiso 1 1 calc R . .
C101 C 0.5939(4) 0.38737(14) 0.02374(14) 0.0479(5) Uani 1 1 d . . .
H10A H 0.4818 0.3684 0.0509 0.072 Uiso 1 1 calc R . .
H10B H 0.5897 0.4535 0.0133 0.072 Uiso 1 1 calc R . .
H10C H 0.6989 0.3734 0.0579 0.072 Uiso 1 1 calc R . .
N5 N 0.4180(3) -0.03933(10) 0.07892(10) 0.0368(3) Uani 1 1 d . . .
O4 O 0.1238(3) -0.09259(11) 0.09393(10) 0.0538(4) Uani 1 1 d . . .
O9 O 0.6488(3) 0.25182(11) -0.18989(8) 0.0467(4) Uani 1 1 d . . .
O10 O 0.6109(2) 0.33812(9) -0.05172(9) 0.0442(4) Uani 1 1 d . . .
O61 O 0.4383(3) -0.24665(12) -0.05315(11) 0.0596(5) Uani 1 1 d . . .
H61 H 0.5024 -0.2942 -0.0524 0.089 Uiso 1 1 calc R . .

loop_
_atom_site_aniso_label
_atom_site_aniso_U_11
_atom_site_aniso_U_22
_atom_site_aniso_U_33
_atom_site_aniso_U_23
_atom_site_aniso_U_13
_atom_site_aniso_U_12
C1 0.0343(8) 0.0378(8) 0.0312(8) -0.0021(7) 0.0009(7) 0.0010(7)
C1A 0.0357(9) 0.0610(12) 0.0405(9) -0.0056(9) -0.0048(8) -0.0024(9)
C1B 0.0553(15) 0.0901(19) 0.0708(17) -0.0350(16) -0.0054(13) -0.0096(16)
C2 0.0512(12) 0.0457(10) 0.0335(8) -0.0002(7) 0.0064(9) -0.0016(10)
C3 0.0451(11) 0.0463(9) 0.0460(10) -0.0063(8) 0.0182(9) -0.0084(9)
C4 0.0426(10) 0.0317(8) 0.0452(10) -0.0044(7) 0.0083(9) -0.0039(8)
C6 0.0447(10) 0.0296(7) 0.0360(8) -0.0044(7) 0.0037(8) 0.0013(8)
C7 0.0525(12) 0.0365(8) 0.0420(10) -0.0062(8) 0.0138(10) 0.0025(9)
C7A 0.0358(9) 0.0359(8) 0.0358(8) -0.0027(7) 0.0053(8) -0.0008(7)
C8 0.0361(9) 0.0441(9) 0.0327(8) -0.0046(7) 0.0029(8) -0.0031(8)
C9 0.0313(8) 0.0427(9) 0.0349(8) 0.0018(7) 0.0001(8) -0.0053(8)
C10 0.0285(8) 0.0356(8) 0.0394(9) 0.0020(7) -0.0015(8) -0.0031(7)
C11 0.0312(8) 0.0354(8) 0.0327(7) -0.0042(7) 0.0015(7) -0.0027(7)
C11A 0.0296(8) 0.0357(8) 0.0331(7) -0.0009(7) 0.0025(7) -0.0013(7)
C11B 0.0308(8) 0.0350(8) 0.0326(8) -0.0007(6) 0.0025(7) 0.0008(7)
C61 0.0545(12) 0.0314(8) 0.0411(9) -0.0022(7) 0.0020(10) 0.0044(9)
C91 0.0598(14) 0.0679(14) 0.0355(9) 0.0042(10) 0.0035(10) -0.0083(13)
C101 0.0502(12) 0.0379(9) 0.0554(12) -0.0059(9) 0.0114(11) -0.0053(9)
N5 0.0411(8) 0.0308(7) 0.0385(7) -0.0053(6) 0.0086(7) -0.0037(7)
O4 0.0477(9) 0.0474(8) 0.0663(10) -0.0111(7) 0.0105(8) -0.0175(7)
O9 0.0544(9) 0.0500(8) 0.0358(7) 0.0074(6) 0.0008(7) -0.0059(8)
O10 0.0510(9) 0.0358(6) 0.0458(7) 0.0016(6) 0.0037(7) -0.0037(6)
O61 0.0765(13) 0.0423(7) 0.0600(10) -0.0163(8) -0.0060(9) 0.0165(9)

loop_
_atom_type_symbol
_atom_type_description
_atom_type_scat_dispersion_real
_atom_type_scat_dispersion_imag
_atom_type_scat_source
C C 0.0033 0.0016 'International Tables Vol C Tables 4.2.6.8 and 6.1.1.4'
H H 0 0 'International Tables Vol C Tables 4.2.6.8 and 6.1.1.4'
N N 0.0061 0.0033 'International Tables Vol C Tables 4.2.6.8 and 6.1.1.4'
O O 0.0106 0.006 'International Tables Vol C Tables 4.2.6.8 and 6.1.1.4'

loop_
_geom_angle_atom_site_label_1
_geom_angle_atom_site_label_2
_geom_angle_atom_site_label_3
_geom_angle
_geom_angle_site_symmetry_1
_geom_angle_site_symmetry_3
_geom_angle_publ_flag
C2 C1 C11B 110.55(15) . . ?
C2 C1 C1A 112.80(17) . . ?
C11B C1 C1A 109.71(15) . . ?
C1B C1A C1 113.15(19) . . ?
C1 C2 C3 108.61(17) . . ?
C4 C3 C2 112.55(17) . . ?
O4 C4 N5 122.27(18) . . ?
O4 C4 C3 119.51(19) . . ?
N5 C4 C3 118.17(18) . . ?
N5 C6 C7 111.36(15) . . ?
N5 C6 C61 110.35(15) . . ?
C7 C6 C61 111.42(18) . . ?
C7A C7 C6 111.93(17) . . ?
C11A C7A C8 120.04(16) . . ?
C11A C7A C7 116.25(16) . . ?
C8 C7A C7 123.71(16) . . ?
C9 C8 C7A 121.03(17) . . ?
O9 C9 C8 125.52(17) . . ?
O9 C9 C10 115.33(16) . . ?
C8 C9 C10 119.15(17) . . ?
O10 C10 C11 124.43(17) . . ?
O10 C10 C9 115.91(16) . . ?
C11 C10 C9 119.66(16) . . ?
C10 C11 C11A 120.86(16) . . ?
C7A C11A C11 119.23(17) . . ?
C7A C11A C11B 116.36(15) . . ?
C11 C11A C11B 124.41(16) . . ?
N5 C11B C11A 107.53(14) . . ?
N5 C11B C1 113.39(14) . . ?
C11A C11B C1 113.60(14) . . ?
O61 C61 C6 106.76(17) . . ?
C4 N5 C6 117.40(16) . . ?
C4 N5 C11B 124.73(15) . . ?
C6 N5 C11B 117.02(14) . . ?
C9 O9 C91 117.31(16) . . ?
C10 O10 C101 117.02(16) . . ?

loop_
_geom_bond_atom_site_label_1
_geom_bond_atom_site_label_2
_geom_bond_distance
_geom_bond_site_symmetry_2
_geom_bond_publ_flag
C1 C2 1.517(3) . ?
C1 C11B 1.536(2) . ?
C1 C1A 1.541(3) . ?
C1A C1B 1.504(3) . ?
C2 C3 1.520(3) . ?
C3 C4 1.510(3) . ?
C4 O4 1.231(3) . ?
C4 N5 1.353(3) . ?
C6 N5 1.482(2) . ?
C6 C7 1.526(3) . ?
C6 C61 1.528(3) . ?
C7 C7A 1.496(3) . ?
C7A C11A 1.387(2) . ?
C7A C8 1.394(3) . ?
C8 C9 1.384(3) . ?
C9 O9 1.362(2) . ?
C9 C10 1.407(3) . ?
C10 O10 1.367(2) . ?
C10 C11 1.387(3) . ?
C11 C11A 1.400(3) . ?
C11A C11B 1.519(2) . ?
C11B N5 1.493(2) . ?
C61 O61 1.411(2) . ?
C91 O9 1.421(3) . ?
C101 O10 1.425(3) . ?

loop_
_geom_torsion_atom_site_label_1
_geom_torsion_atom_site_label_2
_geom_torsion_atom_site_label_3
_geom_torsion_atom_site_label_4
_geom_torsion
_geom_torsion_site_symmetry_1
_geom_torsion_site_symmetry_2
_geom_torsion_site_symmetry_3
_geom_torsion_site_symmetry_4
_geom_torsion_publ_flag
C2 C1 C1A C1B -77.4(3) . . . . ?
C11B C1 C1A C1B 158.9(2) . . . . ?
C11B C1 C2 C3 -62.1(2) . . . . ?
C1A C1 C2 C3 174.62(17) . . . . ?
C1 C2 C3 C4 55.0(2) . . . . ?
C2 C3 C4 O4 161.2(2) . . . . ?
C2 C3 C4 N5 -16.2(3) . . . . ?
N5 C6 C7 C7A -42.9(2) . . . . ?
C61 C6 C7 C7A -166.56(18) . . . . ?
C6 C7 C7A C11A 47.8(3) . . . . ?
C6 C7 C7A C8 -131.9(2) . . . . ?
C11A C7A C8 C9 1.3(3) . . . . ?
C7 C7A C8 C9 -179.1(2) . . . . ?
C7A C8 C9 O9 178.44(19) . . . . ?
C7A C8 C9 C10 -2.1(3) . . . . ?
O9 C9 C10 O10 1.2(3) . . . . ?
C8 C9 C10 O10 -178.32(19) . . . . ?
O9 C9 C10 C11 -178.72(19) . . . . ?
C8 C9 C10 C11 1.8(3) . . . . ?
O10 C10 C11 C11A 179.45(19) . . . . ?
C9 C10 C11 C11A -0.6(3) . . . . ?
C8 C7A C11A C11 -0.1(3) . . . . ?
C7 C7A C11A C11 -179.8(2) . . . . ?
C8 C7A C11A C11B 179.73(18) . . . . ?
C7 C7A C11A C11B 0.1(3) . . . . ?
C10 C11 C11A C7A -0.2(3) . . . . ?
C10 C11 C11A C11B 179.97(17) . . . . ?
C7A C11A C11B N5 -48.7(2) . . . . ?
C11 C11A C11B N5 131.2(2) . . . . ?
C7A C11A C11B C1 -174.99(17) . . . . ?
C11 C11A C11B C1 4.8(3) . . . . ?
C2 C1 C11B N5 31.1(2) . . . . ?
C1A C1 C11B N5 156.09(17) . . . . ?
C2 C1 C11B C11A 154.23(16) . . . . ?
C1A C1 C11B C11A -80.75(19) . . . . ?
N5 C6 C61 O61 168.32(17) . . . . ?
C7 C6 C61 O61 -67.4(2) . . . . ?
O4 C4 N5 C6 -3.5(3) . . . . ?
C3 C4 N5 C6 173.82(18) . . . . ?
O4 C4 N5 C11B 165.52(19) . . . . ?
C3 C4 N5 C11B -17.1(3) . . . . ?
C7 C6 N5 C4 162.90(19) . . . . ?
C61 C6 N5 C4 -72.8(2) . . . . ?
C7 C6 N5 C11B -7.0(2) . . . . ?
C61 C6 N5 C11B 117.3(2) . . . . ?
C11A C11B N5 C4 -117.21(19) . . . . ?
C1 C11B N5 C4 9.2(3) . . . . ?
C11A C11B N5 C6 51.88(19) . . . . ?
C1 C11B N5 C6 178.31(15) . . . . ?
C8 C9 O9 C91 -6.4(3) . . . . ?
C10 C9 O9 C91 174.1(2) . . . . ?
C11 C10 O10 C101 0.5(3) . . . . ?
C9 C10 O10 C101 -179.43(17) . . . . ?

loop_
_cod_related_entry_id
_cod_related_entry_database
_cod_related_entry_code
1 ChemSpider 20572803
